data_7050371
loop_
_publ_author_name
'Lees, Anthony M. J.'
'Kresinski, Roman A.'
'Platt, Andrew W. G.'

_publ_section_title
;
 Complexes of (EtO)2P(O)CH2P(O)(OEt)2 with lanthanide nitrates
;
_journal_issue 12
_journal_name_full 'New Journal of Chemistry'
_journal_page_first 1457
_journal_paper_doi 10.1039/b408536a
_journal_volume 28
_journal_year 2004
_chemical_compound_source 'synthesis as described'
_chemical_formula_moiety 'C18 H44 La1 N3 O21 P4'
_chemical_formula_structural 'C18 H44 N3 O21 P4 LA'
_chemical_formula_sum 'C18 H44 La N3 O21 P4'
_chemical_formula_weight 901.35
_chemical_name_systematic
;
?
;
_space_group_IT_number 14
_symmetry_cell_setting monoclinic
_symmetry_Int_Tables_number 14
_symmetry_space_group_name_Hall '-P 2ybc'
_symmetry_space_group_name_H-M 'P 1 21/c 1'
_atom_sites_solution_hydrogens geom
_atom_sites_solution_primary direct
_atom_sites_solution_secondary difmap
_cell_angle_alpha 90
_cell_angle_beta 91.716(16)
_cell_angle_gamma 90
_cell_formula_units_Z 4
_cell_length_a 8.8205(11)
_cell_length_b 20.0885(6)
_cell_length_c 20.6300(14)
_cell_measurement_reflns_used 15157
_cell_measurement_temperature 0
_cell_measurement_wavelength 0.71069
_cell_volume 3653.8(5)
_computing_molecular_graphics 'SNOOPI (Davies, 1983)'
_computing_publication_material 'WinGX publication routines (Farrugia, 1999)'
_computing_structure_refinement 'SHELXL-97 (Sheldrick, 1997)'
_diffrn_ambient_temperature 293(2)
_diffrn_measured_fraction_theta_full 0.855
_diffrn_measured_fraction_theta_max 0.855
_diffrn_radiation_monochromator graphite
_diffrn_radiation_probe x-ray
_diffrn_radiation_type MoK\a
_diffrn_radiation_wavelength 0.71069
_diffrn_reflns_av_R_equivalents 0.0846
_diffrn_reflns_av_unetI/netI 0.0737
_diffrn_reflns_limit_h_max 7
_diffrn_reflns_limit_h_min -9
_diffrn_reflns_limit_k_max 22
_diffrn_reflns_limit_k_min -21
_diffrn_reflns_limit_l_max 23
_diffrn_reflns_limit_l_min -22
_diffrn_reflns_number 15032
_diffrn_reflns_theta_full 25.02
_diffrn_reflns_theta_max 25.02
_diffrn_reflns_theta_min 1.98
_exptl_absorpt_coefficient_mu 1.425
_exptl_crystal_colour Colourless
_exptl_crystal_density_diffrn 1.639
_exptl_crystal_density_method 'not measured'
_exptl_crystal_F_000 1832
_refine_diff_density_max 1.956
_refine_diff_density_min -0.626
_refine_diff_density_rms 0.125
_refine_ls_extinction_method none
_refine_ls_goodness_of_fit_ref 0.984
_refine_ls_hydrogen_treatment mixed
_refine_ls_matrix_type full
_refine_ls_number_parameters 435
_refine_ls_number_reflns 5518
_refine_ls_number_restraints 0
_refine_ls_restrained_S_all 0.984
_refine_ls_R_factor_all 0.0464
_refine_ls_R_factor_gt 0.0365
_refine_ls_shift/su_max 0.001
_refine_ls_shift/su_mean 0
_refine_ls_structure_factor_coef Fsqd
_refine_ls_weighting_details 'calc w=1/[\s^2^(Fo^2^)+(0.0343P)^2^+0.0000P] where P=(Fo^2^+2Fc^2^)/3'
_refine_ls_weighting_scheme calc
_refine_ls_wR_factor_gt 0.0833
_refine_ls_wR_factor_ref 0.0853
_reflns_number_gt 4541
_reflns_number_total 5518
_reflns_threshold_expression >2sigma(I)
_cod_data_source_file b408536a.txt
_cod_data_source_block LaTEMDP
_cod_original_sg_symbol_H-M 'P 21/c'
_cod_original_formula_sum 'C18 H44 La1 N3 O21 P4'
_cod_database_code 7050371

loop_
_symmetry_equiv_pos_as_xyz
'x, y, z'
'x, -y+1/2, z+1/2'
'-x, -y, -z'
'-x, y-1/2, -z-1/2'

loop_
_atom_site_label
_atom_site_type_symbol
_atom_site_fract_x
_atom_site_fract_y
_atom_site_fract_z
_atom_site_U_iso_or_equiv
_atom_site_adp_type
_atom_site_occupancy
_atom_site_symmetry_multiplicity
_atom_site_calc_flag
_atom_site_refinement_flags
_atom_site_disorder_assembly
_atom_site_disorder_group
La La 0.02164(2) 0.221526(11) 0.270465(11) 0.01534(10) Uani 1 1 d . . .
P2 P 0.34051(12) 0.17101(6) 0.16748(5) 0.0216(3) Uani 1 1 d . . .
P1 P 0.24484(12) 0.06277(5) 0.25734(5) 0.0196(3) Uani 1 1 d . . .
P4 P -0.30088(13) 0.28853(6) 0.36512(6) 0.0243(3) Uani 1 1 d . . .
P3 P -0.19379(13) 0.15518(6) 0.41064(6) 0.0231(3) Uani 1 1 d . . .
N3 N 0.2460(4) 0.24840(19) 0.38225(18) 0.0243(9) Uani 1 1 d . . .
N2 N -0.1957(4) 0.12866(18) 0.19556(19) 0.0266(9) Uani 1 1 d . . .
N1 N -0.0101(4) 0.34746(19) 0.19163(19) 0.0297(9) Uani 1 1 d . . .
O2 O 0.2241(3) 0.21759(13) 0.19082(14) 0.0229(7) Uani 1 1 d . . .
O1 O 0.1082(3) 0.10297(14) 0.26993(14) 0.0214(7) Uani 1 1 d . . .
O14 O -0.1844(3) 0.29283(13) 0.31558(14) 0.0235(7) Uani 1 1 d . . .
O13 O -0.0552(3) 0.16825(14) 0.37410(13) 0.0222(7) Uani 1 1 d . . .
O16 O 0.2759(3) 0.20763(15) 0.33780(14) 0.0272(7) Uani 1 1 d . . .
O15 O 0.1355(3) 0.28750(14) 0.37119(15) 0.0272(7) Uani 1 1 d . . .
O17 O 0.3182(3) 0.24883(17) 0.43381(15) 0.0324(8) Uani 1 1 d . . .
O6 O -0.2263(3) 0.15330(15) 0.25083(14) 0.0254(7) Uani 1 1 d . . .
O5 O -0.0857(3) 0.15398(15) 0.16670(14) 0.0280(7) Uani 1 1 d . . .
O7 O -0.2685(3) 0.08191(16) 0.17272(16) 0.0354(8) Uani 1 1 d . . .
O12 O 0.0847(3) 0.34369(14) 0.23946(15) 0.0273(7) Uani 1 1 d . . .
O3 O -0.0841(3) 0.29455(15) 0.17759(14) 0.0274(7) Uani 1 1 d . . .
O4 O -0.0324(4) 0.39922(17) 0.16118(17) 0.0472(10) Uani 1 1 d . . .
O11 O 0.4843(3) 0.20782(16) 0.14376(16) 0.0354(8) Uani 1 1 d . . .
O10 O 0.2905(3) 0.12629(15) 0.10943(14) 0.0286(7) Uani 1 1 d . . .
O9 O 0.3064(3) 0.02366(14) 0.31837(14) 0.0265(7) Uani 1 1 d . . .
O8 O 0.2241(3) 0.00856(14) 0.20413(14) 0.0238(7) Uani 1 1 d . . .
O21 O -0.4570(3) 0.31960(15) 0.34364(16) 0.0352(8) Uani 1 1 d . . .
O20 O -0.2430(3) 0.32428(15) 0.42839(15) 0.0337(8) Uani 1 1 d . . .
O19 O -0.2560(4) 0.08313(15) 0.40515(17) 0.0398(9) Uani 1 1 d . . .
O18 O -0.1744(3) 0.16866(18) 0.48478(15) 0.0400(9) Uani 1 1 d . . .
C1 C 0.3985(5) 0.1119(2) 0.2280(2) 0.0230(10) Uani 1 1 d . . .
H1A H 0.4464 0.1354 0.2643 0.037(7) Uiso 1 1 calc R . .
H1B H 0.4736 0.0824 0.2101 0.037(7) Uiso 1 1 calc R . .
C10 C -0.3515(5) 0.2050(2) 0.3837(2) 0.0240(10) Uani 1 1 d . . .
H10A H -0.398 0.1847 0.3453 0.037(7) Uiso 1 1 calc R . .
H10B H -0.4264 0.2055 0.4172 0.037(7) Uiso 1 1 calc R . .
C8 C 0.5392(6) 0.2702(2) 0.1745(3) 0.0476(15) Uani 1 1 d . . .
H8A H 0.4741 0.2821 0.2097 0.070(5) Uiso 1 1 calc R . .
H8B H 0.6412 0.2638 0.1922 0.070(5) Uiso 1 1 calc R . .
C9 C 0.5385(7) 0.3235(3) 0.1263(3) 0.0694(19) Uani 1 1 d . . .
H9A H 0.5894 0.3086 0.0884 0.096(5) Uiso 1 1 calc R . .
H9B H 0.5901 0.3617 0.1441 0.096(5) Uiso 1 1 calc R . .
H9C H 0.4357 0.3352 0.1147 0.096(5) Uiso 1 1 calc R . .
C6 C 0.2035(6) 0.1552(3) 0.0546(2) 0.0417(13) Uani 1 1 d . . .
H6A H 0.1103 0.1747 0.0697 0.070(5) Uiso 1 1 calc R . .
H6B H 0.2622 0.1899 0.0344 0.070(5) Uiso 1 1 calc R . .
C7 C 0.1689(9) 0.1023(3) 0.0078(3) 0.082(2) Uani 1 1 d . . .
H7A H 0.261 0.0804 -0.0036 0.096(5) Uiso 1 1 calc R . .
H7B H 0.1211 0.1212 -0.0303 0.096(5) Uiso 1 1 calc R . .
H7C H 0.1017 0.0706 0.0267 0.096(5) Uiso 1 1 calc R . .
C4 C 0.2952(6) 0.0513(3) 0.3834(2) 0.0457(14) Uani 1 1 d . . .
H4A H 0.2012 0.076 0.3866 0.070(5) Uiso 1 1 calc R . .
H4B H 0.3788 0.0817 0.3921 0.070(5) Uiso 1 1 calc R . .
C5 C 0.2995(7) -0.0031(3) 0.4311(3) 0.0581(17) Uani 1 1 d . . .
H5A H 0.217 -0.0332 0.4221 0.096(5) Uiso 1 1 calc R . .
H5B H 0.2905 0.015 0.4739 0.096(5) Uiso 1 1 calc R . .
H5C H 0.3939 -0.0266 0.4285 0.096(5) Uiso 1 1 calc R . .
C2 C 0.0913(5) -0.0350(2) 0.2013(2) 0.0339(12) Uani 1 1 d . . .
H2A H 0.0182 -0.0204 0.2325 0.070(5) Uiso 1 1 calc R . .
H2B H 0.1211 -0.0803 0.2118 0.070(5) Uiso 1 1 calc R . .
C3 C 0.0223(6) -0.0324(3) 0.1346(3) 0.0509(16) Uani 1 1 d . . .
H3A H -0.0098 0.0123 0.125 0.096(5) Uiso 1 1 calc R . .
H3B H -0.0637 -0.0617 0.1319 0.096(5) Uiso 1 1 calc R . .
H3C H 0.0957 -0.0461 0.1039 0.096(5) Uiso 1 1 calc R . .
C17 C -0.4642(6) 0.3890(3) 0.3212(3) 0.0513(16) Uani 1 1 d . . .
H17A H -0.3865 0.4149 0.3438 0.070(5) Uiso 1 1 calc R . .
H17B H -0.4447 0.3906 0.2752 0.070(5) Uiso 1 1 calc R . .
C18 C -0.6085(6) 0.4170(3) 0.3324(3) 0.0657(19) Uani 1 1 d . . .
H18A H -0.6853 0.3917 0.3095 0.096(5) Uiso 1 1 calc R . .
H18B H -0.6109 0.4622 0.3174 0.096(5) Uiso 1 1 calc R . .
H18C H -0.6271 0.416 0.378 0.096(5) Uiso 1 1 calc R . .
C15 C -0.3397(6) 0.3322(3) 0.4850(3) 0.0465(14) Uani 1 1 d . . .
H15A H -0.4445 0.3229 0.4725 0.070(5) Uiso 1 1 calc R . .
H15B H -0.3086 0.3009 0.5186 0.070(5) Uiso 1 1 calc R . .
C16 C -0.3262(7) 0.4004(3) 0.5096(3) 0.071(2) Uani 1 1 d . . .
H16A H -0.221 0.4113 0.5165 0.096(5) Uiso 1 1 calc R . .
H16B H -0.3773 0.4039 0.5499 0.096(5) Uiso 1 1 calc R . .
H16C H -0.3715 0.4307 0.4787 0.096(5) Uiso 1 1 calc R . .
C13 C -0.1798(5) 0.0288(2) 0.3729(3) 0.0378(13) Uani 1 1 d . . .
H13A H -0.1092 0.0465 0.3422 0.070(5) Uiso 1 1 calc R . .
H13B H -0.123 0.0024 0.4047 0.070(5) Uiso 1 1 calc R . .
C14 C -0.2906(6) -0.0125(3) 0.3395(4) 0.081(2) Uani 1 1 d . . .
H14A H -0.3589 -0.0308 0.3702 0.096(5) Uiso 1 1 calc R . .
H14B H -0.24 -0.0481 0.3178 0.096(5) Uiso 1 1 calc R . .
H14C H -0.3467 0.0138 0.3082 0.096(5) Uiso 1 1 calc R . .
C11 C -0.0382(5) 0.2005(3) 0.5143(2) 0.0406(13) Uani 1 1 d . . .
H11A H -0.0628 0.219 0.5562 0.070(5) Uiso 1 1 calc R . .
H11B H -0.0061 0.2367 0.4869 0.070(5) Uiso 1 1 calc R . .
C12 C 0.0877(6) 0.1520(3) 0.5230(3) 0.0537(16) Uani 1 1 d . . .
H12A H 0.0545 0.115 0.5483 0.096(5) Uiso 1 1 calc R . .
H12B H 0.1723 0.1733 0.5449 0.096(5) Uiso 1 1 calc R . .
H12C H 0.118 0.1365 0.4813 0.096(5) Uiso 1 1 calc R . .

loop_
_atom_site_aniso_label
_atom_site_aniso_U_11
_atom_site_aniso_U_22
_atom_site_aniso_U_33
_atom_site_aniso_U_23
_atom_site_aniso_U_13
_atom_site_aniso_U_12
La 0.01844(15) 0.01140(15) 0.01630(15) -0.00144(11) 0.00231(10) -0.00061(9)
P2 0.0240(6) 0.0179(6) 0.0231(7) -0.0016(5) 0.0054(5) -0.0022(5)
P1 0.0226(6) 0.0158(6) 0.0203(6) -0.0004(5) 0.0018(5) 0.0005(4)
P4 0.0265(7) 0.0162(7) 0.0306(7) 0.0004(5) 0.0087(5) 0.0021(5)
P3 0.0274(7) 0.0202(6) 0.0219(7) 0.0027(5) 0.0056(5) 0.0020(5)
N3 0.025(2) 0.025(2) 0.023(2) -0.0035(19) 0.0031(17) -0.0072(17)
N2 0.027(2) 0.021(2) 0.032(2) -0.0018(19) -0.0038(18) 0.0012(17)
N1 0.043(3) 0.022(2) 0.025(2) 0.000(2) 0.0108(19) 0.0035(19)
O2 0.0284(17) 0.0146(16) 0.0261(17) 0.0012(13) 0.0072(13) 0.0004(12)
O1 0.0242(17) 0.0159(16) 0.0243(17) -0.0018(13) 0.0042(13) -0.0016(12)
O14 0.0293(17) 0.0118(16) 0.0299(18) 0.0007(13) 0.0095(13) 0.0002(12)
O13 0.0220(16) 0.0233(17) 0.0216(17) 0.0026(14) 0.0014(12) 0.0025(12)
O16 0.0269(17) 0.0311(19) 0.0236(18) -0.0151(15) 0.0028(13) 0.0017(13)
O15 0.0298(18) 0.0208(18) 0.0310(19) -0.0052(14) -0.0017(14) 0.0034(13)
O17 0.0292(19) 0.046(2) 0.0220(19) -0.0047(16) -0.0006(14) -0.0003(15)
O6 0.0264(17) 0.0261(18) 0.0239(18) -0.0128(15) 0.0040(13) -0.0016(13)
O5 0.0302(18) 0.0285(19) 0.0257(18) -0.0011(15) 0.0055(14) -0.0101(14)
O7 0.0288(19) 0.031(2) 0.046(2) -0.0223(17) 0.0043(15) -0.0100(15)
O12 0.0307(17) 0.0193(17) 0.0315(19) -0.0028(15) -0.0053(15) -0.0002(13)
O3 0.0336(19) 0.0246(19) 0.0241(18) 0.0026(14) 0.0011(14) -0.0012(14)
O4 0.085(3) 0.022(2) 0.035(2) 0.0143(17) -0.0014(18) 0.0039(18)
O11 0.0282(19) 0.031(2) 0.048(2) 0.0050(16) 0.0149(15) -0.0025(14)
O10 0.0431(19) 0.0234(18) 0.0193(17) 0.0009(14) 0.0002(14) -0.0002(14)
O9 0.0354(18) 0.0226(18) 0.0218(17) 0.0019(14) 0.0023(13) 0.0046(13)
O8 0.0277(17) 0.0175(17) 0.0264(18) -0.0046(14) 0.0022(13) -0.0027(12)
O21 0.0301(18) 0.0224(19) 0.054(2) 0.0126(16) 0.0128(16) 0.0087(14)
O20 0.0413(19) 0.028(2) 0.033(2) -0.0084(15) 0.0145(15) -0.0041(15)
O19 0.047(2) 0.0178(18) 0.056(2) 0.0036(17) 0.0285(17) 0.0012(15)
O18 0.0350(19) 0.063(3) 0.0224(19) -0.0004(17) 0.0053(15) -0.0027(17)
C1 0.025(2) 0.021(3) 0.023(3) -0.006(2) 0.0000(18) 0.0018(19)
C10 0.024(2) 0.023(3) 0.026(3) -0.001(2) 0.0021(19) -0.0033(19)
C8 0.043(3) 0.037(3) 0.062(4) 0.007(3) -0.009(3) -0.024(2)
C9 0.096(5) 0.033(4) 0.078(5) 0.017(3) -0.013(4) -0.001(3)
C6 0.074(4) 0.032(3) 0.018(3) 0.003(2) -0.005(2) -0.002(3)
C7 0.152(7) 0.053(5) 0.039(4) 0.005(3) -0.041(4) -0.021(4)
C4 0.068(4) 0.042(3) 0.027(3) 0.001(3) -0.004(3) 0.008(3)
C5 0.082(4) 0.060(4) 0.032(3) 0.009(3) 0.003(3) 0.007(3)
C2 0.036(3) 0.023(3) 0.043(3) -0.009(2) 0.014(2) -0.012(2)
C3 0.038(3) 0.070(4) 0.044(4) -0.022(3) -0.002(3) -0.007(3)
C17 0.054(4) 0.033(3) 0.068(4) 0.025(3) 0.022(3) 0.018(3)
C18 0.068(4) 0.037(4) 0.093(5) 0.020(4) 0.019(4) 0.021(3)
C15 0.063(4) 0.037(3) 0.041(3) -0.007(3) 0.029(3) -0.003(3)
C16 0.102(5) 0.070(5) 0.045(4) -0.033(3) 0.028(4) -0.015(4)
C13 0.049(3) 0.019(3) 0.046(3) 0.001(2) 0.009(3) 0.007(2)
C14 0.050(4) 0.066(5) 0.126(7) -0.050(5) -0.003(4) 0.004(3)
C11 0.046(3) 0.051(4) 0.025(3) -0.007(3) -0.002(2) -0.001(3)
C12 0.040(3) 0.079(5) 0.043(4) 0.017(3) 0.001(3) 0.008(3)

loop_
_atom_type_symbol
_atom_type_number_in_cell
C 72
H 176
La 4
N 12
O 84
P 16

loop_
_geom_angle_atom_site_label_1
_geom_angle_atom_site_label_2
_geom_angle_atom_site_label_3
_geom_angle
_geom_angle_site_symmetry_1
_geom_angle_site_symmetry_3
_geom_angle_publ_flag
O2 La O1 74.87(9) . . ?
O2 La O13 140.92(9) . . ?
O1 La O13 71.77(9) . . ?
O2 La O14 144.24(9) . . ?
O1 La O14 140.19(9) . . ?
O13 La O14 73.15(9) . . ?
O2 La O3 76.99(9) . . ?
O1 La O3 130.18(9) . . ?
O13 La O3 141.32(9) . . ?
O14 La O3 72.55(9) . . ?
O2 La O12 72.64(9) . . ?
O1 La O12 146.09(9) . . ?
O13 La O12 132.78(9) . . ?
O14 La O12 73.49(9) . . ?
O3 La O12 49.65(9) . . ?
O2 La O6 120.11(9) . . ?
O1 La O6 75.70(9) . . ?
O13 La O6 70.12(9) . . ?
O14 La O6 75.18(9) . . ?
O3 La O6 84.25(10) . . ?
O12 La O6 130.07(9) . . ?
O2 La O16 73.98(9) . . ?
O1 La O16 69.14(9) . . ?
O13 La O16 75.56(9) . . ?
O14 La O16 118.80(9) . . ?
O3 La O16 138.05(9) . . ?
O12 La O16 92.58(9) . . ?
O6 La O16 136.82(9) . . ?
O2 La O15 105.96(9) . . ?
O1 La O15 111.89(9) . . ?
O13 La O15 69.42(9) . . ?
O14 La O15 71.63(9) . . ?
O3 La O15 114.98(10) . . ?
O12 La O15 68.93(9) . . ?
O6 La O15 133.29(9) . . ?
O16 La O15 48.35(9) . . ?
O2 La O5 72.38(9) . . ?
O1 La O5 67.38(9) . . ?
O13 La O5 111.54(9) . . ?
O14 La O5 109.97(9) . . ?
O3 La O5 65.27(10) . . ?
O12 La O5 110.73(9) . . ?
O6 La O5 48.28(9) . . ?
O16 La O5 130.23(9) . . ?
O15 La O5 178.28(9) . . ?
O2 La N1 74.02(9) . . ?
O1 La N1 145.06(9) . . ?
O13 La N1 142.77(9) . . ?
O14 La N1 70.45(9) . . ?
O3 La N1 24.79(9) . . ?
O12 La N1 24.89(9) . . ?
O6 La N1 107.08(10) . . ?
O16 La N1 116.10(10) . . ?
O15 La N1 91.74(10) . . ?
O5 La N1 88.23(10) . . ?
O2 La N3 92.48(9) . . ?
O1 La N3 88.88(10) . . ?
O13 La N3 67.35(9) . . ?
O14 La N3 94.56(10) . . ?
O3 La N3 132.71(10) . . ?
O12 La N3 83.10(10) . . ?
O6 La N3 137.40(9) . . ?
O16 La N3 24.34(9) . . ?
O15 La N3 24.48(9) . . ?
O5 La N3 154.25(10) . . ?
N1 La N3 107.92(11) . . ?
O2 P2 O10 115.67(17) . . ?
O2 P2 O11 112.39(17) . . ?
O10 P2 O11 104.34(18) . . ?
O2 P2 C1 112.31(18) . . ?
O10 P2 C1 102.93(19) . . ?
O11 P2 C1 108.41(19) . . ?
O1 P1 O8 115.30(16) . . ?
O1 P1 O9 113.39(16) . . ?
O8 P1 O9 104.30(17) . . ?
O1 P1 C1 112.71(18) . . ?
O8 P1 C1 102.78(18) . . ?
O9 P1 C1 107.39(18) . . ?
O14 P4 O20 109.61(17) . . ?
O14 P4 O21 113.98(18) . . ?
O20 P4 O21 108.43(18) . . ?
O14 P4 C10 112.88(18) . . ?
O20 P4 C10 109.34(19) . . ?
O21 P4 C10 102.28(18) . . ?
O13 P3 O19 115.13(17) . . ?
O13 P3 O18 113.68(17) . . ?
O19 P3 O18 105.20(19) . . ?
O13 P3 C10 112.90(18) . . ?
O19 P3 C10 103.24(19) . . ?
O18 P3 C10 105.6(2) . . ?
O17 N3 O16 121.4(4) . . ?
O17 N3 O15 122.0(4) . . ?
O16 N3 O15 116.6(4) . . ?
O17 N3 La 166.0(3) . . ?
O16 N3 La 58.6(2) . . ?
O15 N3 La 59.6(2) . . ?
O7 N2 O5 122.0(4) . . ?
O7 N2 O6 121.2(4) . . ?
O5 N2 O6 116.8(3) . . ?
O7 N2 La 167.3(3) . . ?
O5 N2 La 60.9(2) . . ?
O6 N2 La 57.30(19) . . ?
O4 N1 O3 121.1(4) . . ?
O4 N1 O12 122.5(4) . . ?
O3 N1 O12 116.4(3) . . ?
O4 N1 La 175.8(3) . . ?
O3 N1 La 57.5(2) . . ?
O12 N1 La 59.0(2) . . ?
P2 O2 La 139.54(16) . . ?
P1 O1 La 140.41(16) . . ?
P4 O14 La 138.61(16) . . ?
P3 O13 La 139.53(16) . . ?
N3 O16 La 97.0(2) . . ?
N3 O15 La 95.9(2) . . ?
N2 O6 La 98.3(2) . . ?
N2 O5 La 94.9(2) . . ?
N1 O12 La 96.1(2) . . ?
N1 O3 La 97.7(2) . . ?
C8 O11 P2 121.7(3) . . ?
C6 O10 P2 119.8(3) . . ?
C4 O9 P1 121.1(3) . . ?
C2 O8 P1 121.7(3) . . ?
C17 O21 P4 119.8(3) . . ?
C15 O20 P4 121.9(3) . . ?
C13 O19 P3 124.5(3) . . ?
C11 O18 P3 123.0(3) . . ?
P2 C1 P1 113.4(2) . . ?
P4 C10 P3 113.4(2) . . ?
C9 C8 O11 109.5(5) . . ?
C7 C6 O10 108.4(4) . . ?
O9 C4 C5 109.4(4) . . ?
O8 C2 C3 108.8(4) . . ?
C18 C17 O21 110.8(4) . . ?
C16 C15 O20 109.4(4) . . ?
C14 C13 O19 109.6(4) . . ?
O18 C11 C12 111.3(4) . . ?

loop_
_geom_bond_atom_site_label_1
_geom_bond_atom_site_label_2
_geom_bond_distance
_geom_bond_site_symmetry_2
_geom_bond_publ_flag
La O2 2.464(3) . ?
La O1 2.501(3) . ?
La O13 2.502(3) . ?
La O14 2.515(3) . ?
La O3 2.566(3) . ?
La O12 2.601(3) . ?
La O6 2.602(3) . ?
La O16 2.617(3) . ?
La O15 2.638(3) . ?
La O5 2.683(3) . ?
La N1 3.016(4) . ?
La N3 3.042(4) . ?
P2 O2 1.481(3) . ?
P2 O10 1.551(3) . ?
P2 O11 1.560(3) . ?
P2 C1 1.788(4) . ?
P1 O1 1.480(3) . ?
P1 O8 1.553(3) . ?
P1 O9 1.567(3) . ?
P1 C1 1.796(4) . ?
P4 O14 1.473(3) . ?
P4 O20 1.562(3) . ?
P4 O21 1.564(3) . ?
P4 C10 1.781(4) . ?
P3 O13 1.479(3) . ?
P3 O19 1.551(3) . ?
P3 O18 1.558(3) . ?
P3 C10 1.789(4) . ?
N3 O17 1.224(4) . ?
N3 O16 1.263(4) . ?
N3 O15 1.267(4) . ?
N2 O7 1.224(4) . ?
N2 O5 1.260(4) . ?
N2 O6 1.279(4) . ?
N1 O4 1.228(5) . ?
N1 O3 1.276(5) . ?
N1 O12 1.276(4) . ?
O11 C8 1.478(6) . ?
O10 C6 1.466(5) . ?
O9 C4 1.458(6) . ?
O8 C2 1.461(5) . ?
O21 C17 1.470(6) . ?
O20 C15 1.475(5) . ?
O19 C13 1.453(5) . ?
O18 C11 1.476(6) . ?
C8 C9 1.462(7) . ?
C6 C7 1.462(7) . ?
C4 C5 1.470(7) . ?
C2 C3 1.488(7) . ?
C17 C18 1.417(7) . ?
C15 C16 1.466(7) . ?
C13 C14 1.442(7) . ?
C11 C12 1.483(7) . ?
